data_4068373
loop_
_publ_author_name
'Lewis, Stewart P.'
'Chai, Jianfang'
'Collins, Scott'
'Sciarone, Timo J. J.'
'Henderson, Lee D.'
'Fan, Cheng'
'Parvez, Masood'
'Piers, Warren E.'

_publ_section_title
;
 Isobutene Polymerization Using Chelating Diboranes: Polymerization in
 Aqueous Suspension and Hydrocarbon Solution
;
_journal_issue 1
_journal_name_full Organometallics
_journal_page_first 249
_journal_paper_doi 10.1021/om8007629
_journal_volume 28
_journal_year 2009
_chemical_formula_sum 'C18 H7 B F14 O3'
_chemical_formula_weight 548.05
_chemical_name_systematic
;
 ?
;
_space_group_IT_number 2
_symmetry_cell_setting triclinic
_symmetry_space_group_name_Hall '-P 1'
_symmetry_space_group_name_H-M 'P -1'
_atom_sites_solution_hydrogens geom
_atom_sites_solution_primary direct
_atom_sites_solution_secondary difmap
_cell_angle_alpha 88.83(2)
_cell_angle_beta 75.85(2)
_cell_angle_gamma 62.85(2)
_cell_formula_units_Z 2
_cell_length_a 10.067(4)
_cell_length_b 10.232(4)
_cell_length_c 10.945(3)
_cell_measurement_reflns_used 8493
_cell_measurement_temperature 173(2)
_cell_measurement_theta_max 27.5
_cell_measurement_theta_min 2.6
_cell_volume 967.3(6)
_computing_cell_refinement 'HKL DENZO (Otwinowski & Minor, 1997)'
_computing_data_collection 'COLLECT (Hooft, 1998)'
_computing_data_reduction 'SCALEPACK (Otwinowski & Minor, 1997)'
_computing_molecular_graphics 'ORTEPII (Johnson, 1976)'
_computing_publication_material 'SHELXL-97 (Sheldrick, 1997)'
_computing_structure_refinement 'SHELXL-97 (Sheldrick, 1997)'
_computing_structure_solution 'SAPI91 (Fan, 1991)'
_diffrn_ambient_temperature 173(2)
_diffrn_measured_fraction_theta_full 0.992
_diffrn_measured_fraction_theta_max 0.992
_diffrn_measurement_device_type 'Nonius KappaCCD'
_diffrn_measurement_method ' \w and \f '
_diffrn_radiation_monochromator graphite
_diffrn_radiation_source 'fine-focus sealed tube'
_diffrn_radiation_type MoK\a
_diffrn_radiation_wavelength 0.71073
_diffrn_reflns_av_R_equivalents 0.0288
_diffrn_reflns_av_sigmaI/netI 0.0396
_diffrn_reflns_limit_h_max 13
_diffrn_reflns_limit_h_min -13
_diffrn_reflns_limit_k_max 13
_diffrn_reflns_limit_k_min -13
_diffrn_reflns_limit_l_max 14
_diffrn_reflns_limit_l_min -14
_diffrn_reflns_number 8493
_diffrn_reflns_theta_full 27.50
_diffrn_reflns_theta_max 27.50
_diffrn_reflns_theta_min 2.62
_exptl_absorpt_coefficient_mu 0.214
_exptl_absorpt_correction_T_max 0.9789
_exptl_absorpt_correction_T_min 0.9584
_exptl_absorpt_correction_type multi-scan
_exptl_absorpt_process_details 'SORTAV: (Blessing, 1997)'
_exptl_crystal_colour colorless
_exptl_crystal_density_diffrn 1.882
_exptl_crystal_density_meas ?
_exptl_crystal_density_method 'not measured'
_exptl_crystal_description block
_exptl_crystal_F_000 540
_exptl_crystal_size_max 0.20
_exptl_crystal_size_mid 0.14
_exptl_crystal_size_min 0.10
_refine_diff_density_max 0.519
_refine_diff_density_min -0.337
_refine_diff_density_rms 0.063
_refine_ls_extinction_method none
_refine_ls_goodness_of_fit_ref 1.046
_refine_ls_hydrogen_treatment constr
_refine_ls_matrix_type full
_refine_ls_number_parameters 347
_refine_ls_number_reflns 4422
_refine_ls_number_restraints 9
_refine_ls_restrained_S_all 1.044
_refine_ls_R_factor_all 0.0742
_refine_ls_R_factor_gt 0.0475
_refine_ls_shift/su_max 0.029
_refine_ls_shift/su_mean 0.001
_refine_ls_structure_factor_coef Fsqd
_refine_ls_weighting_details 'calc w=1/[\s^2^(Fo^2^)+(0.0600P)^2^+0.7000P] where P=(Fo^2^+2Fc^2^)/3'
_refine_ls_weighting_scheme calc
_refine_ls_wR_factor_gt 0.1183
_refine_ls_wR_factor_ref 0.1348
_reflns_number_gt 3135
_reflns_number_total 4422
_reflns_threshold_expression >2sigma(I)
_cod_data_source_file om8007629_si_002.cif
_cod_data_source_block Compound_I
_cod_depositor_comments
;
The following automatic conversions were performed:

'_symmetry_cell_setting' value 'Triclinic' changed to 'triclinic'
according to /home/saulius/struct/CIF-dictionaries/cif_core.dic
dictionary named 'cif_core.dic' version 2.4.2 from 2011-04-26.

Automatic conversion script
Id: cif_fix_values 1715 2011-07-08 13:25:40Z adriana 

The following automatic conversions were performed:

'_exptl_crystal_density_meas' value 'not measured' was changed to '?'
- the value is perceived as not measured.

Automatic conversion script
Id: cif_fix_values 3008 2015-01-20 13:52:24Z robertas 
;
_cod_database_code 4068373

loop_
_symmetry_equiv_pos_as_xyz
'x, y, z'
'-x, -y, -z'

loop_
_atom_site_label
_atom_site_type_symbol
_atom_site_fract_x
_atom_site_fract_y
_atom_site_fract_z
_atom_site_U_iso_or_equiv
_atom_site_adp_type
_atom_site_occupancy
_atom_site_symmetry_multiplicity
_atom_site_calc_flag
_atom_site_refinement_flags
_atom_site_disorder_assembly
_atom_site_disorder_group
F1 F 1.10760(17) -0.03604(16) 0.21887(16) 0.0432(4) Uani 1 1 d . . .
F2 F 1.37549(17) -0.07362(17) 0.24820(17) 0.0494(4) Uani 1 1 d . . .
F3 F 1.40635(16) 0.15858(19) 0.32731(15) 0.0457(4) Uani 1 1 d . . .
F4 F 1.16068(17) 0.43175(17) 0.37730(14) 0.0415(4) Uani 1 1 d . . .
F5 F 0.88656(15) 0.47465(14) 0.35088(13) 0.0338(3) Uani 1 1 d . . .
F6 F 0.99800(18) 0.2898(2) 0.03891(15) 0.0530(5) Uani 1 1 d . . .
F7 F 0.90125(19) 0.4831(2) -0.12320(16) 0.0587(5) Uani 1 1 d . . .
F8 F 0.5950(2) 0.67884(18) -0.08132(16) 0.0497(4) Uani 1 1 d . . .
F9 F 0.38806(16) 0.67131(16) 0.12895(14) 0.0409(4) Uani 1 1 d . . .
F10 F 0.48345(15) 0.47717(17) 0.29342(13) 0.0392(4) Uani 1 1 d . . .
F11 F 0.83955(18) 0.02268(16) 0.44403(13) 0.0287(4) Uani 0.869(3) 1 d P A 1
F15 F 0.7478(12) 0.1582(11) 0.0461(9) 0.0287(4) Uani 0.131(3) 1 d P A 2
F12 F 0.7968(2) -0.21087(17) 0.40478(15) 0.0448(4) Uani 1 1 d . . .
F13 F 0.72110(18) -0.25297(17) 0.19352(15) 0.0437(4) Uani 1 1 d . A .
F14 F 0.6836(2) -0.05364(19) 0.02054(14) 0.0493(4) Uani 1 1 d . . .
C1 C 0.9810(2) 0.2214(2) 0.28667(19) 0.0239(5) Uani 1 1 d . A .
C2 C 1.1115(3) 0.0851(2) 0.2600(2) 0.0269(5) Uani 1 1 d . . .
C3 C 1.2535(3) 0.0621(3) 0.2729(2) 0.0315(5) Uani 1 1 d . . .
C4 C 1.2692(3) 0.1791(3) 0.3121(2) 0.0316(5) Uani 1 1 d . . .
C5 C 1.1447(3) 0.3176(3) 0.3383(2) 0.0287(5) Uani 1 1 d . . .
C6 C 1.0050(3) 0.3356(2) 0.3249(2) 0.0256(5) Uani 1 1 d . . .
C7 C 0.7474(2) 0.3782(2) 0.1789(2) 0.0249(5) Uani 1 1 d . A .
C8 C 0.8463(3) 0.3858(3) 0.0690(2) 0.0311(5) Uani 1 1 d . . .
C9 C 0.7976(3) 0.4845(3) -0.0174(2) 0.0356(6) Uani 1 1 d . . .
C10 C 0.6441(3) 0.5825(3) 0.0026(2) 0.0333(5) Uani 1 1 d . . .
C11 C 0.5403(3) 0.5790(2) 0.1086(2) 0.0289(5) Uani 1 1 d . . .
C12 C 0.5932(3) 0.4777(3) 0.1931(2) 0.0270(5) Uani 1 1 d . . .
C13 C 0.7840(2) 0.1138(2) 0.2518(2) 0.0242(5) Uani 1 1 d . A .
C14 C 0.7988(3) 0.0094(3) 0.3368(2) 0.0267(5) Uani 1 1 d . . .
C15 C 0.7790(3) -0.1123(3) 0.3189(2) 0.0299(5) Uani 1 1 d . A .
C16 C 0.7407(3) -0.1348(3) 0.2114(2) 0.0303(5) Uani 1 1 d . . .
C17 C 0.7240(3) -0.0328(3) 0.1247(2) 0.0325(5) Uani 1 1 d . A .
C18 C 0.7451(3) 0.0878(3) 0.1436(2) 0.0299(5) Uani 1 1 d . . .
B1 B 0.8075(3) 0.2567(3) 0.2783(2) 0.0245(5) Uani 1 1 d . . .
H14 H 0.8243 0.0225 0.4122 0.029 Uiso 0.13 1 d P . .
H18 H 0.7331 0.1560 0.0810 0.029 Uiso 0.87 1 d P . .
O1 O 0.70310(17) 0.33398(17) 0.41523(14) 0.0256(3) Uani 1 1 d D A .
H11 H 0.7460 0.3110 0.4729 0.038 Uiso 1 1 d D . .
H12 H 0.6194 0.3340 0.4408 0.038 Uiso 1 1 d D . .
O2 O 0.4546(2) 0.3195(2) 0.52626(19) 0.0458(5) Uani 1 1 d D . .
H21 H 0.3810 0.3982 0.5610 0.069 Uiso 1 1 d D . .
H22 H 0.4200 0.2750 0.4930 0.069 Uiso 1 1 d D . .
O3 O 0.1607(2) 0.7275(2) 0.40234(17) 0.0417(5) Uani 1 1 d D . .
H31 H 0.2070 0.6830 0.3311 0.063 Uiso 1 1 d D . .
H32 H 0.0980 0.8113 0.3940 0.063 Uiso 1 1 d D . .

loop_
_atom_site_aniso_label
_atom_site_aniso_U_11
_atom_site_aniso_U_22
_atom_site_aniso_U_33
_atom_site_aniso_U_23
_atom_site_aniso_U_13
_atom_site_aniso_U_12
F1 0.0343(8) 0.0299(8) 0.0620(10) -0.0028(7) -0.0113(7) -0.0125(6)
F2 0.0257(7) 0.0358(9) 0.0723(11) -0.0027(8) -0.0160(7) -0.0006(7)
F3 0.0241(7) 0.0605(10) 0.0525(9) -0.0038(8) -0.0125(7) -0.0180(7)
F4 0.0409(8) 0.0452(9) 0.0478(9) -0.0039(7) -0.0110(7) -0.0280(7)
F5 0.0300(7) 0.0247(7) 0.0437(8) -0.0009(6) -0.0077(6) -0.0110(6)
F6 0.0316(8) 0.0658(11) 0.0415(9) 0.0162(8) -0.0028(7) -0.0098(8)
F7 0.0473(10) 0.0805(13) 0.0434(9) 0.0345(9) -0.0083(8) -0.0286(9)
F8 0.0564(10) 0.0496(10) 0.0529(9) 0.0313(8) -0.0302(8) -0.0259(8)
F9 0.0311(8) 0.0346(8) 0.0469(8) 0.0037(6) -0.0176(7) -0.0032(6)
F10 0.0236(7) 0.0495(9) 0.0358(8) 0.0090(6) -0.0042(6) -0.0117(6)
F11 0.0479(9) 0.0291(8) 0.0236(7) 0.0117(6) -0.0210(7) -0.0247(7)
F15 0.0479(9) 0.0291(8) 0.0236(7) 0.0117(6) -0.0210(7) -0.0247(7)
F12 0.0663(11) 0.0383(8) 0.0456(8) 0.0176(7) -0.0218(8) -0.0345(8)
F13 0.0479(9) 0.0375(8) 0.0531(9) -0.0037(7) -0.0108(7) -0.0269(7)
F14 0.0657(11) 0.0588(10) 0.0373(8) -0.0007(7) -0.0229(8) -0.0358(9)
C1 0.0233(10) 0.0271(11) 0.0205(10) 0.0061(8) -0.0042(8) -0.0119(9)
C2 0.0267(11) 0.0253(11) 0.0275(11) 0.0017(9) -0.0062(9) -0.0114(9)
C3 0.0220(11) 0.0313(13) 0.0323(12) 0.0021(10) -0.0057(9) -0.0056(10)
C4 0.0207(11) 0.0478(15) 0.0276(11) 0.0039(10) -0.0071(9) -0.0168(11)
C5 0.0306(12) 0.0346(13) 0.0261(11) 0.0024(9) -0.0067(9) -0.0198(11)
C6 0.0251(11) 0.0233(11) 0.0249(10) 0.0019(8) -0.0040(9) -0.0098(9)
C7 0.0256(11) 0.0225(11) 0.0274(11) 0.0028(8) -0.0078(9) -0.0114(9)
C8 0.0257(11) 0.0328(13) 0.0317(12) 0.0071(10) -0.0081(9) -0.0111(10)
C9 0.0379(14) 0.0447(15) 0.0295(12) 0.0137(11) -0.0092(10) -0.0237(12)
C10 0.0419(14) 0.0305(13) 0.0358(13) 0.0126(10) -0.0210(11) -0.0188(11)
C11 0.0258(11) 0.0228(11) 0.0381(12) 0.0016(9) -0.0150(10) -0.0081(9)
C12 0.0267(11) 0.0299(12) 0.0258(11) 0.0007(9) -0.0066(9) -0.0144(10)
C13 0.0208(10) 0.0244(11) 0.0249(10) 0.0013(8) -0.0033(8) -0.0096(9)
C14 0.0269(11) 0.0297(12) 0.0255(11) 0.0039(9) -0.0097(9) -0.0136(10)
C15 0.0303(12) 0.0266(12) 0.0323(12) 0.0067(9) -0.0059(10) -0.0142(10)
C16 0.0282(12) 0.0272(12) 0.0369(12) -0.0049(9) -0.0027(10) -0.0166(10)
C17 0.0299(12) 0.0399(14) 0.0287(11) -0.0036(10) -0.0078(10) -0.0169(11)
C18 0.0287(12) 0.0343(13) 0.0260(11) 0.0046(9) -0.0058(9) -0.0150(10)
B1 0.0212(11) 0.0263(13) 0.0225(11) 0.0011(9) -0.0023(9) -0.0098(10)
O1 0.0212(8) 0.0290(8) 0.0243(8) 0.0024(6) -0.0047(6) -0.0105(7)
O2 0.0344(10) 0.0572(13) 0.0490(11) 0.0001(9) -0.0030(9) -0.0275(10)
O3 0.0428(11) 0.0407(11) 0.0331(9) 0.0039(8) -0.0123(8) -0.0113(9)

loop_
_atom_type_symbol
_atom_type_description
_atom_type_scat_dispersion_real
_atom_type_scat_dispersion_imag
_atom_type_scat_source
C C 0.0033 0.0016 'International Tables Vol C Tables 4.2.6.8 and 6.1.1.4'
B B 0.0013 0.0007 'International Tables Vol C Tables 4.2.6.8 and 6.1.1.4'
F F 0.0171 0.0103 'International Tables Vol C Tables 4.2.6.8 and 6.1.1.4'
O O 0.0106 0.0060 'International Tables Vol C Tables 4.2.6.8 and 6.1.1.4'
H H 0.0000 0.0000 'International Tables Vol C Tables 4.2.6.8 and 6.1.1.4'

loop_
_geom_angle_atom_site_label_1
_geom_angle_atom_site_label_2
_geom_angle_atom_site_label_3
_geom_angle
C2 C1 C6 114.3(2)
C2 C1 B1 126.5(2)
C6 C1 B1 119.25(19)
F1 C2 C3 115.2(2)
F1 C2 C1 121.3(2)
C3 C2 C1 123.5(2)
F2 C3 C4 119.9(2)
F2 C3 C2 120.8(2)
C4 C3 C2 119.4(2)
F3 C4 C3 120.3(2)
F3 C4 C5 119.8(2)
C3 C4 C5 120.0(2)
F4 C5 C4 119.7(2)
F4 C5 C6 121.5(2)
C4 C5 C6 118.9(2)
F5 C6 C5 116.3(2)
F5 C6 C1 119.7(2)
C5 C6 C1 124.0(2)
C12 C7 C8 113.8(2)
C12 C7 B1 123.37(19)
C8 C7 B1 122.71(19)
F6 C8 C9 115.9(2)
F6 C8 C7 120.4(2)
C9 C8 C7 123.6(2)
F7 C9 C10 120.0(2)
F7 C9 C8 119.9(2)
C10 C9 C8 120.1(2)
F8 C10 C9 120.7(2)
F8 C10 C11 120.3(2)
C9 C10 C11 119.0(2)
F9 C11 C10 120.3(2)
F9 C11 C12 120.3(2)
C10 C11 C12 119.4(2)
F10 C12 C11 116.1(2)
F10 C12 C7 119.9(2)
C11 C12 C7 124.0(2)
C14 C13 C18 114.9(2)
C14 C13 B1 121.9(2)
C18 C13 B1 123.2(2)
F11 C14 C15 116.5(2)
F11 C14 C13 119.6(2)
C15 C14 C13 123.9(2)
F12 C15 C14 121.0(2)
F12 C15 C16 119.2(2)
C14 C15 C16 119.9(2)
F13 C16 C17 121.8(2)
F13 C16 C15 120.1(2)
C17 C16 C15 118.1(2)
F14 C17 C18 120.6(2)
F14 C17 C16 118.0(2)
C18 C17 C16 121.4(2)
F15 C18 C17 112.9(5)
F15 C18 C13 124.5(5)
C17 C18 C13 121.9(2)
O1 B1 C13 107.82(17)
O1 B1 C7 106.83(17)
C13 B1 C7 111.13(19)
O1 B1 C1 102.81(17)
C13 B1 C1 115.94(18)
C7 B1 C1 111.51(18)

loop_
_geom_bond_atom_site_label_1
_geom_bond_atom_site_label_2
_geom_bond_distance
F1 C2 1.348(3)
F2 C3 1.344(3)
F3 C4 1.351(3)
F4 C5 1.342(3)
F5 C6 1.352(3)
F6 C8 1.343(3)
F7 C9 1.351(3)
F8 C10 1.341(3)
F9 C11 1.346(3)
F10 C12 1.356(3)
F11 C14 1.362(3)
F15 C18 1.277(9)
F12 C15 1.347(3)
F13 C16 1.336(3)
F14 C17 1.351(3)
C1 C2 1.384(3)
C1 C6 1.388(3)
C1 B1 1.640(3)
C2 C3 1.382(3)
C3 C4 1.367(4)
C4 C5 1.371(4)
C5 C6 1.377(3)
C7 C12 1.385(3)
C7 C8 1.388(3)
C7 B1 1.635(3)
C8 C9 1.375(3)
C9 C10 1.367(4)
C10 C11 1.371(4)
C11 C12 1.383(3)
C13 C14 1.382(3)
C13 C18 1.401(3)
C13 B1 1.626(3)
C14 C15 1.373(3)
C15 C16 1.377(3)
C16 C17 1.377(4)
C17 C18 1.372(4)
B1 O1 1.580(3)

loop_
_geom_hbond_atom_site_label_D
_geom_hbond_atom_site_label_H
_geom_hbond_atom_site_label_A
_geom_hbond_distance_DH
_geom_hbond_distance_HA
_geom_hbond_distance_DA
_geom_hbond_angle_DHA
_geom_hbond_site_symmetry_A
O1 H11 O3 0.82 1.78 2.600(2) 176 2_666
O1 H12 O2 0.82 1.76 2.569(3) 16719) .
O2 H21 F5 0.82 2.34 3.049(3) 145 2_666
O2 H21 O1 0.82 2.47 3.156(3) 142 2_666
O2 H22 F3 0.82 2.26 3.014(3) 153 1_455
O2 H22 F12 0.82 2.55 3.132(3) 129 2_656
O3 H31 F9 0.82 2.46 3.169(3) 145 .
O3 H31 F10 0.82 2.55 3.029(3) 119 .
O3 H32 F1 0.82 2.46 3.053(3) 130 1_465
O3 H32 F11 0.82 2.44 3.195(3) 153 1_465

loop_
_geom_torsion_atom_site_label_1
_geom_torsion_atom_site_label_2
_geom_torsion_atom_site_label_3
_geom_torsion_atom_site_label_4
_geom_torsion
C6 C1 C2 F1 -178.45(19)
B1 C1 C2 F1 2.1(3)
C6 C1 C2 C3 1.6(3)
B1 C1 C2 C3 -177.8(2)
F1 C2 C3 F2 -1.5(3)
C1 C2 C3 F2 178.5(2)
F1 C2 C3 C4 178.9(2)
C1 C2 C3 C4 -1.1(4)
F2 C3 C4 F3 -0.7(3)
C2 C3 C4 F3 178.9(2)
F2 C3 C4 C5 -179.5(2)
C2 C3 C4 C5 0.1(3)
F3 C4 C5 F4 0.8(3)
C3 C4 C5 F4 179.7(2)
F3 C4 C5 C6 -178.5(2)
C3 C4 C5 C6 0.3(3)
F4 C5 C6 F5 1.2(3)
C4 C5 C6 F5 -179.43(19)
F4 C5 C6 C1 -179.1(2)
C4 C5 C6 C1 0.3(3)
C2 C1 C6 F5 178.53(19)
B1 C1 C6 F5 -2.0(3)
C2 C1 C6 C5 -1.2(3)
B1 C1 C6 C5 178.3(2)
C12 C7 C8 F6 -175.9(2)
B1 C7 C8 F6 1.1(4)
C12 C7 C8 C9 1.2(4)
B1 C7 C8 C9 178.2(2)
F6 C8 C9 F7 -1.8(4)
C7 C8 C9 F7 -179.0(2)
F6 C8 C9 C10 177.3(2)
C7 C8 C9 C10 0.1(4)
F7 C9 C10 F8 -0.6(4)
C8 C9 C10 F8 -179.7(2)
F7 C9 C10 C11 178.1(2)
C8 C9 C10 C11 -1.0(4)
F8 C10 C11 F9 0.5(4)
C9 C10 C11 F9 -178.1(2)
F8 C10 C11 C12 179.3(2)
C9 C10 C11 C12 0.6(4)
F9 C11 C12 F10 1.0(3)
C10 C11 C12 F10 -177.8(2)
F9 C11 C12 C7 179.5(2)
C10 C11 C12 C7 0.8(4)
C8 C7 C12 F10 176.9(2)
B1 C7 C12 F10 -0.1(3)
C8 C7 C12 C11 -1.6(3)
B1 C7 C12 C11 -178.6(2)
C18 C13 C14 F11 178.64(19)
B1 C13 C14 F11 -2.4(3)
C18 C13 C14 C15 0.5(3)
B1 C13 C14 C15 179.5(2)
F11 C14 C15 F12 1.1(3)
C13 C14 C15 F12 179.2(2)
F11 C14 C15 C16 -178.7(2)
C13 C14 C15 C16 -0.6(4)
F12 C15 C16 F13 0.2(3)
C14 C15 C16 F13 -179.9(2)
F12 C15 C16 C17 -179.6(2)
C14 C15 C16 C17 0.2(3)
F13 C16 C17 F14 1.4(3)
C15 C16 C17 F14 -178.8(2)
F13 C16 C17 C18 -179.7(2)
C15 C16 C17 C18 0.2(3)
F14 C17 C18 F15 -10.8(6)
C16 C17 C18 F15 170.3(6)
F14 C17 C18 C13 178.7(2)
C16 C17 C18 C13 -0.2(4)
C14 C13 C18 F15 -169.5(6)
B1 C13 C18 F15 11.5(7)
C14 C13 C18 C17 -0.1(3)
B1 C13 C18 C17 -179.1(2)
C14 C13 B1 O1 -51.0(3)
C18 C13 B1 O1 127.9(2)
C14 C13 B1 C7 -167.77(19)
C18 C13 B1 C7 11.2(3)
C14 C13 B1 C1 63.5(3)
C18 C13 B1 C1 -117.5(2)
C12 C7 B1 O1 -37.1(3)
C8 C7 B1 O1 146.1(2)
C12 C7 B1 C13 80.3(3)
C8 C7 B1 C13 -96.5(3)
C12 C7 B1 C1 -148.7(2)
C8 C7 B1 C1 34.5(3)
C2 C1 B1 O1 124.9(2)
C6 C1 B1 O1 -54.5(2)
C2 C1 B1 C13 7.6(3)
C6 C1 B1 C13 -171.81(19)
C2 C1 B1 C7 -120.9(2)
C6 C1 B1 C7 59.7(3)
